data_4306555
loop_
_publ_author_name
'David L. Grisenti'
'W. Walsh Thomas'
'Christopher R. Turlington'
'Matthew D. Newsom'
'Christopher J. Priedemann'
'Donald G. VanDerveer'
'Paul S. Wagenknecht'

_publ_contact_author_address
;
Department of Chemistry 
Furman University 
Greenville, SC, 29613
USA
;
_publ_contact_author_email paul.wagenknecht@furman.edu
_publ_contact_author_name 'Paul S. Wagenknecht'
_publ_section_title
;
Emissive Chromium(III) Complexes with Substituted Arylethynyl Ligands
;
_journal_name_full 'Inorganic Chemistry'
_journal_page_first 11452
_journal_page_last 11454
_journal_paper_doi 10.1021/ic801376p
_journal_volume 47
_journal_year 2008
_chemical_formula_sum 'C27 H34 Cr F3 N4 O3 S'
_chemical_formula_weight 603.64
_chemical_name_systematic
; 
 ? 
;
_space_group_IT_number 14
_symmetry_cell_setting monoclinic
_symmetry_space_group_name_Hall '-P 2ybc'
_symmetry_space_group_name_H-M 'P 1 21/c 1'
_atom_sites_solution_hydrogens geom
_atom_sites_solution_primary direct
_atom_sites_solution_secondary difmap
_audit_creation_method SHELXL-97
_audit_update_record
;
2008-07-07 # Formatted by publCIF
;
_cell_angle_alpha 90.00
_cell_angle_beta 96.88(3)
_cell_angle_gamma 90.00
_cell_formula_units_Z 6
_cell_length_a 15.620(3)
_cell_length_b 11.886(2)
_cell_length_c 22.794(5)
_cell_measurement_reflns_used 10057
_cell_measurement_temperature 153(2)
_cell_measurement_theta_max 26.7498
_cell_measurement_theta_min 2.9094
_cell_volume 4201.4(14)
_computing_cell_refinement 'CrystalClear (Rigaku/MSC,2006)'
_computing_data_collection 'CrystalClear (Rigaku/MSC,2006)'
_computing_data_reduction 'CrystalClear (Rigaku/MSC,2006)'
_computing_molecular_graphics 'SHELXTL 6.10 (Sheldrick,2008)'
_computing_publication_material 'SHELXTL 6.10 (Sheldrick,2008)'
_computing_structure_refinement 'SHELXTL 6.10 (Sheldrick,2008)'
_computing_structure_solution 'SHELXTL 6.10 (Sheldrick,2008)'
_diffrn_ambient_temperature 153(2)
_diffrn_detector_area_resol_mean 14.6306
_diffrn_measured_fraction_theta_full 0.996
_diffrn_measured_fraction_theta_max 0.996
_diffrn_measurement_details
;
scan:
    Number of images: 260
               Slice: -40.0000 - 90.0000
         Image width: 0.5000
            Exp time: 10.0000
       Rotation axis: Omega
               Omega: 0.0000
                 Chi: 45.0000
                 Phi: 0.0000
                 XTD: 27.1095
              2theta: -0.0544
scan:
    Number of images: 220
               Slice: -30.0000 - 80.0000
         Image width: 0.5000
            Exp time: 10.0000
       Rotation axis: Omega
               Omega: 0.0000
                 Chi: 45.0000
                 Phi: 90.0000
                 XTD: 27.1095
              2theta: -0.0544

;
_diffrn_measurement_device
;
Mercury CCD (2x2 bin mode)
;
_diffrn_measurement_device_details
;
AFC8: Eulerian 3 circle
;
_diffrn_measurement_method omega
_diffrn_radiation_detector CCD
_diffrn_radiation_monochromator 'Graphite Monochromator'
_diffrn_radiation_source 'Sealed Tube'
_diffrn_radiation_type MoK\a
_diffrn_radiation_wavelength 0.71073
_diffrn_reflns_av_R_equivalents 0.0620
_diffrn_reflns_av_sigmaI/netI 0.0616
_diffrn_reflns_limit_h_max 18
_diffrn_reflns_limit_h_min -17
_diffrn_reflns_limit_k_max 14
_diffrn_reflns_limit_k_min -13
_diffrn_reflns_limit_l_max 27
_diffrn_reflns_limit_l_min -26
_diffrn_reflns_number 28914
_diffrn_reflns_reduction_process 'Lp corrections applied'
_diffrn_reflns_theta_full 25.05
_diffrn_reflns_theta_max 25.05
_diffrn_reflns_theta_min 2.91
_diffrn_standards_decay_% 0
_diffrn_standards_interval_count 0
_diffrn_standards_interval_time 0
_diffrn_standards_number 0
_exptl_absorpt_coefficient_mu 0.539
_exptl_absorpt_correction_T_max 0.9481
_exptl_absorpt_correction_T_min 0.7896
_exptl_absorpt_correction_type multi-scan
_exptl_absorpt_process_details 'Jacobson, R., (1998)'
_exptl_crystal_colour yellow
_exptl_crystal_density_diffrn 1.431
_exptl_crystal_density_method 'not measured'
_exptl_crystal_description plate
_exptl_crystal_F_000 1890
_exptl_crystal_size_max 0.46
_exptl_crystal_size_mid 0.38
_exptl_crystal_size_min 0.10
_refine_diff_density_max 0.855
_refine_diff_density_min -0.573
_refine_diff_density_rms 0.081
_refine_ls_extinction_method none
_refine_ls_goodness_of_fit_ref 1.086
_refine_ls_hydrogen_treatment constr
_refine_ls_matrix_type full
_refine_ls_number_parameters 560
_refine_ls_number_reflns 7415
_refine_ls_number_restraints 0
_refine_ls_restrained_S_all 1.086
_refine_ls_R_factor_all 0.0994
_refine_ls_R_factor_gt 0.0704
_refine_ls_shift/su_max 0.001
_refine_ls_shift/su_mean 0.000
_refine_ls_structure_factor_coef Fsqd
_refine_ls_weighting_details 'calc w=1/[\s^2^(Fo^2^)+(0.0896P)^2^+3.4464P] where P=(Fo^2^+2Fc^2^)/3'
_refine_ls_weighting_scheme calc
_refine_ls_wR_factor_gt 0.1795
_refine_ls_wR_factor_ref 0.2062
_reflns_number_gt 5225
_reflns_number_total 7415
_reflns_threshold_expression >2sigma(I)
_cod_data_source_file ic801376p_si_001.cif
_cod_data_source_block pw5
_cod_depositor_comments
;
The following automatic conversions were performed:
'_symmetry_cell_setting' value 'Monoclinic' changed to 'monoclinic'
according to '/home/saulius/struct/CIF-dictionaries/cif_core.dic'
dictionary named 'cif_core.dic' version 2.4.1 from 2010-06-29.

Automatic conversion script
Id: cif_fix_enum 1527 2010-12-29 10:47:43Z saulius 
;
_cod_original_cell_volume 4201.7(15)
_cod_database_code 4306555

loop_
_symmetry_equiv_pos_as_xyz
'x, y, z'
'-x, y+1/2, -z+1/2'
'-x, -y, -z'
'x, -y-1/2, z-1/2'

loop_
_atom_site_label
_atom_site_type_symbol
_atom_site_fract_x
_atom_site_fract_y
_atom_site_fract_z
_atom_site_U_iso_or_equiv
_atom_site_adp_type
_atom_site_occupancy
_atom_site_symmetry_multiplicity
_atom_site_calc_flag
_atom_site_refinement_flags
_atom_site_disorder_assembly
_atom_site_disorder_group
Cr1 Cr 0.33069(3) 0.99666(5) 0.16220(2) 0.0216(2) Uani 1 1 d . . .
N1 N 0.2918(2) 0.8477(3) 0.19581(14) 0.0311(7) Uani 1 1 d . . .
H1 H 0.3335 0.7969 0.1919 0.037 Uiso 1 1 calc R . .
N2 N 0.2517(2) 0.9514(3) 0.08615(14) 0.0333(8) Uani 1 1 d . . .
H2 H 0.2018 0.9893 0.0860 0.040 Uiso 1 1 calc R . .
N3 N 0.3688(2) 1.1471(3) 0.12737(15) 0.0340(8) Uani 1 1 d . . .
H3 H 0.3256 1.1964 0.1297 0.041 Uiso 1 1 calc R . .
N4 N 0.4098(2) 1.0442(3) 0.23738(14) 0.0336(8) Uani 1 1 d . . .
H4 H 0.4607 1.0092 0.2364 0.040 Uiso 1 1 calc R . .
C1 C 0.2144(3) 0.8116(4) 0.1561(2) 0.0411(10) Uani 1 1 d . . .
H1A H 0.1652 0.8549 0.1639 0.049 Uiso 1 1 calc R . .
H1B H 0.2026 0.7336 0.1626 0.049 Uiso 1 1 calc R . .
C2 C 0.2325(3) 0.8297(4) 0.0932(2) 0.0410(10) Uani 1 1 d . . .
H2A H 0.2808 0.7849 0.0851 0.049 Uiso 1 1 calc R . .
H2B H 0.1832 0.8082 0.0662 0.049 Uiso 1 1 calc R . .
C3 C 0.2862(3) 0.9766(4) 0.03000(17) 0.0445(11) Uani 1 1 d . . .
H3A H 0.2446 0.9547 -0.0024 0.053 Uiso 1 1 calc R . .
H3B H 0.3375 0.9333 0.0278 0.053 Uiso 1 1 calc R . .
C4 C 0.3068(3) 1.1003(4) 0.02433(19) 0.0512(13) Uani 1 1 d . . .
H4A H 0.2573 1.1430 0.0321 0.061 Uiso 1 1 calc R . .
H4B H 0.3160 1.1147 -0.0159 0.061 Uiso 1 1 calc R . .
C5 C 0.3847(3) 1.1440(4) 0.0644(2) 0.0492(13) Uani 1 1 d . . .
H5A H 0.4334 1.0964 0.0606 0.059 Uiso 1 1 calc R . .
H5B H 0.3985 1.2184 0.0521 0.059 Uiso 1 1 calc R . .
C6 C 0.4431(3) 1.1881(4) 0.1679(2) 0.0442(11) Uani 1 1 d . . .
H6A H 0.4514 1.2671 0.1619 0.053 Uiso 1 1 calc R . .
H6B H 0.4946 1.1492 0.1604 0.053 Uiso 1 1 calc R . .
C7 C 0.4250(3) 1.1668(4) 0.2303(2) 0.0419(10) Uani 1 1 d . . .
H7A H 0.4732 1.1906 0.2576 0.050 Uiso 1 1 calc R . .
H7B H 0.3752 1.2086 0.2384 0.050 Uiso 1 1 calc R . .
C8 C 0.3784(3) 1.0138(4) 0.29413(17) 0.0425(11) Uani 1 1 d . . .
H8A H 0.3275 1.0567 0.2986 0.051 Uiso 1 1 calc R . .
H8B H 0.4216 1.0334 0.3261 0.051 Uiso 1 1 calc R . .
C9 C 0.3580(3) 0.8904(4) 0.29793(18) 0.0456(12) Uani 1 1 d . . .
H9A H 0.3515 0.8732 0.3383 0.055 Uiso 1 1 calc R . .
H9B H 0.4068 0.8486 0.2878 0.055 Uiso 1 1 calc R . .
C10 C 0.2779(3) 0.8484(4) 0.25920(19) 0.0430(11) Uani 1 1 d . . .
H10A H 0.2644 0.7737 0.2711 0.052 Uiso 1 1 calc R . .
H10B H 0.2299 0.8962 0.2645 0.052 Uiso 1 1 calc R . .
C11 C 0.2284(2) 1.0832(3) 0.19174(15) 0.0263(8) Uani 1 1 d . . .
C12 C 0.1731(2) 1.1437(3) 0.20784(15) 0.0258(8) Uani 1 1 d . . .
C13 C 0.1106(2) 1.2208(3) 0.22754(15) 0.0254(8) Uani 1 1 d . . .
C14 C 0.0225(2) 1.1997(3) 0.21586(18) 0.0316(9) Uani 1 1 d . . .
H14 H 0.0027 1.1315 0.1962 0.038 Uiso 1 1 calc R . .
C15 C -0.0369(3) 1.2772(4) 0.23262(19) 0.0379(10) Uani 1 1 d . . .
H15 H -0.0976 1.2620 0.2244 0.046 Uiso 1 1 calc R . .
C16 C -0.0096(3) 1.3748(3) 0.26078(18) 0.0336(9) Uani 1 1 d . . .
H16 H -0.0507 1.4280 0.2722 0.040 Uiso 1 1 calc R . .
C17 C 0.0775(3) 1.3958(4) 0.27253(19) 0.0380(10) Uani 1 1 d . . .
H17 H 0.0967 1.4642 0.2923 0.046 Uiso 1 1 calc R . .
C18 C 0.1379(3) 1.3203(3) 0.25635(17) 0.0311(9) Uani 1 1 d . . .
H18 H 0.1983 1.3363 0.2649 0.037 Uiso 1 1 calc R . .
C19 C 0.4336(2) 0.9123(3) 0.13340(16) 0.0297(9) Uani 1 1 d . . .
C20 C 0.4915(2) 0.8520(3) 0.12050(16) 0.0280(8) Uani 1 1 d . . .
C21 C 0.5566(2) 0.7771(3) 0.10390(15) 0.0255(8) Uani 1 1 d . . .
C22 C 0.6434(2) 0.7889(3) 0.12785(16) 0.0285(8) Uani 1 1 d . . .
H22 H 0.6599 0.8486 0.1552 0.034 Uiso 1 1 calc R . .
C23 C 0.7050(3) 0.7147(4) 0.11204(18) 0.0350(9) Uani 1 1 d . . .
H23 H 0.7641 0.7231 0.1287 0.042 Uiso 1 1 calc R . .
C24 C 0.6821(3) 0.6285(4) 0.07252(18) 0.0350(9) Uani 1 1 d . . .
H24 H 0.7253 0.5778 0.0615 0.042 Uiso 1 1 calc R . .
C25 C 0.5975(3) 0.6155(4) 0.04896(18) 0.0378(10) Uani 1 1 d . . .
H25 H 0.5817 0.5553 0.0217 0.045 Uiso 1 1 calc R . .
C26 C 0.5348(3) 0.6891(3) 0.06442(17) 0.0333(9) Uani 1 1 d . . .
H26 H 0.4759 0.6794 0.0477 0.040 Uiso 1 1 calc R . .
Cr2 Cr 0.0000 0.5000 0.0000 0.0232(2) Uani 1 2 d S . .
N5 N 0.0652(2) 0.5062(3) 0.08463(14) 0.0345(8) Uani 1 1 d . . .
H5 H 0.1142 0.5447 0.0822 0.041 Uiso 1 1 calc R . .
N6 N 0.0526(2) 0.3416(3) -0.00398(15) 0.0354(8) Uani 1 1 d . . .
H6 H 0.0113 0.2919 0.0025 0.042 Uiso 1 1 calc R . .
C27 C 0.0904(3) 0.3888(4) 0.10003(19) 0.0450(11) Uani 1 1 d . . .
H27A H 0.0419 0.3483 0.1116 0.054 Uiso 1 1 calc R . .
H27B H 0.1355 0.3881 0.1325 0.054 Uiso 1 1 calc R . .
C28 C 0.1212(3) 0.3337(4) 0.0468(2) 0.0439(11) Uani 1 1 d . . .
H28A H 0.1725 0.3706 0.0373 0.053 Uiso 1 1 calc R . .
H28B H 0.1348 0.2562 0.0552 0.053 Uiso 1 1 calc R . .
C29 C 0.0825(3) 0.3120(4) -0.0613(2) 0.0428(11) Uani 1 1 d . . .
H29A H 0.1046 0.2366 -0.0592 0.051 Uiso 1 1 calc R . .
H29B H 0.1285 0.3616 -0.0686 0.051 Uiso 1 1 calc R . .
C30 C 0.0108(3) 0.3205(4) -0.1117(2) 0.0489(12) Uani 1 1 d . . .
H30A H 0.0297 0.2838 -0.1454 0.059 Uiso 1 1 calc R . .
H30B H -0.0377 0.2789 -0.1010 0.059 Uiso 1 1 calc R . .
C31 C -0.0199(3) 0.4366(4) -0.13031(17) 0.0437(11) Uani 1 1 d . . .
H31A H 0.0287 0.4813 -0.1381 0.052 Uiso 1 1 calc R . .
H31B H -0.0584 0.4313 -0.1664 0.052 Uiso 1 1 calc R . .
C32 C -0.1054(2) 0.4226(3) 0.03029(16) 0.0295(8) Uani 1 1 d . . .
C33 C -0.1612(2) 0.3622(3) 0.04651(15) 0.0274(8) Uani 1 1 d . . .
C34 C -0.2232(2) 0.2860(3) 0.06650(15) 0.0274(8) Uani 1 1 d . . .
C35 C -0.1964(3) 0.1993(4) 0.10552(19) 0.0424(11) Uani 1 1 d . . .
H35 H -0.1363 0.1921 0.1198 0.051 Uiso 1 1 calc R . .
C36 C -0.2548(3) 0.1233(4) 0.1242(2) 0.0463(11) Uani 1 1 d . . .
H36 H -0.2351 0.0643 0.1513 0.056 Uiso 1 1 calc R . .
C37 C -0.3408(3) 0.1326(4) 0.10386(19) 0.0388(10) Uani 1 1 d . . .
H37 H -0.3812 0.0793 0.1162 0.047 Uiso 1 1 calc R . .
C38 C -0.3695(3) 0.2184(4) 0.06564(19) 0.0367(10) Uani 1 1 d . . .
H38 H -0.4299 0.2252 0.0521 0.044 Uiso 1 1 calc R . .
C39 C -0.3113(2) 0.2953(3) 0.04670(17) 0.0313(9) Uani 1 1 d . . .
H39 H -0.3316 0.3547 0.0200 0.038 Uiso 1 1 calc R . .
S1 S 0.33994(9) 0.52532(11) 0.20189(6) 0.0532(4) Uani 1 1 d . . .
F1 F 0.3046(2) 0.3868(3) 0.11426(17) 0.0770(10) Uani 1 1 d . . .
F2 F 0.4213(2) 0.4773(3) 0.11145(16) 0.0739(9) Uani 1 1 d . . .
F3 F 0.2987(3) 0.5595(3) 0.08936(16) 0.0956(13) Uani 1 1 d . . .
O1 O 0.3826(2) 0.6324(3) 0.20622(18) 0.0617(10) Uani 1 1 d . . .
O2 O 0.2501(3) 0.5324(4) 0.2078(2) 0.0852(14) Uani 1 1 d . . .
O3 O 0.3891(3) 0.4386(3) 0.23387(17) 0.0825(14) Uani 1 1 d . . .
C40 C 0.3396(3) 0.4869(4) 0.1276(2) 0.0425(11) Uani 1 1 d . . .
S2 S -0.01115(18) 0.0020(2) 0.01429(11) 0.0404(7) Uani 0.50 1 d P . .
O5 O -0.0968(4) -0.0421(6) 0.0080(3) 0.0583(18) Uani 0.50 1 d P . .
O6 O -0.0046(8) 0.1182(7) 0.0233(4) 0.105(4) Uani 0.50 1 d P . .
O7 O 0.0490(5) -0.0719(8) 0.0479(4) 0.077(3) Uani 0.50 1 d P . .
F4 F -0.0121(4) 0.1235(6) 0.0770(3) 0.0757(18) Uiso 0.50 1 d P . .
F5 F -0.0947(4) -0.0194(5) 0.0659(3) 0.0540(14) Uani 0.50 1 d P . .
F6 F 0.0360(4) -0.0396(7) 0.0988(3) 0.084(2) Uani 0.50 1 d P . .
C41 C -0.0158(6) 0.0145(8) 0.0603(5) 0.044(2) Uani 0.50 1 d P . .

loop_
_atom_site_aniso_label
_atom_site_aniso_U_11
_atom_site_aniso_U_22
_atom_site_aniso_U_33
_atom_site_aniso_U_23
_atom_site_aniso_U_13
_atom_site_aniso_U_12
Cr1 0.0187(4) 0.0228(4) 0.0239(3) 0.0010(2) 0.0049(2) 0.0028(2)
N1 0.0272(18) 0.0289(18) 0.0385(17) 0.0040(14) 0.0099(14) 0.0037(14)
N2 0.0275(18) 0.040(2) 0.0325(17) -0.0034(14) 0.0033(14) 0.0129(15)
N3 0.0305(19) 0.0309(19) 0.0426(19) 0.0048(14) 0.0126(15) 0.0055(15)
N4 0.0264(18) 0.037(2) 0.0362(18) -0.0082(14) 0.0004(14) 0.0057(15)
C1 0.030(2) 0.030(2) 0.064(3) -0.0028(19) 0.008(2) -0.0070(18)
C2 0.027(2) 0.039(2) 0.055(3) -0.018(2) -0.0024(19) -0.0026(18)
C3 0.047(3) 0.063(3) 0.0225(18) -0.0017(18) 0.0003(18) 0.024(2)
C4 0.064(3) 0.059(3) 0.033(2) 0.016(2) 0.015(2) 0.026(3)
C5 0.060(3) 0.043(3) 0.050(3) 0.019(2) 0.029(2) 0.012(2)
C6 0.027(2) 0.032(2) 0.075(3) -0.001(2) 0.011(2) -0.0019(18)
C7 0.031(2) 0.037(2) 0.056(3) -0.015(2) -0.001(2) 0.0012(19)
C8 0.040(3) 0.064(3) 0.0218(18) -0.0054(18) -0.0004(18) 0.014(2)
C9 0.048(3) 0.061(3) 0.029(2) 0.0131(19) 0.0080(19) 0.021(2)
C10 0.045(3) 0.044(3) 0.044(2) 0.0182(19) 0.023(2) 0.012(2)
C11 0.025(2) 0.028(2) 0.0256(17) 0.0007(14) 0.0039(15) 0.0006(16)
C12 0.0236(19) 0.028(2) 0.0260(17) 0.0019(14) 0.0061(15) 0.0015(16)
C13 0.0225(19) 0.027(2) 0.0279(17) 0.0052(14) 0.0081(15) 0.0056(15)
C14 0.025(2) 0.027(2) 0.044(2) -0.0029(16) 0.0073(17) 0.0011(16)
C15 0.025(2) 0.039(2) 0.050(2) -0.0020(19) 0.0096(18) 0.0042(19)
C16 0.029(2) 0.030(2) 0.044(2) 0.0017(17) 0.0132(18) 0.0129(17)
C17 0.041(3) 0.028(2) 0.046(2) -0.0052(17) 0.0092(19) 0.0102(19)
C18 0.024(2) 0.030(2) 0.039(2) 0.0001(16) 0.0026(16) 0.0038(16)
C19 0.025(2) 0.032(2) 0.0325(19) 0.0058(16) 0.0071(16) -0.0005(17)
C20 0.022(2) 0.032(2) 0.0306(18) 0.0037(15) 0.0074(15) 0.0036(17)
C21 0.0226(19) 0.029(2) 0.0265(17) 0.0034(14) 0.0078(15) 0.0040(16)
C22 0.025(2) 0.029(2) 0.0320(19) 0.0015(15) 0.0082(16) 0.0020(16)
C23 0.022(2) 0.037(2) 0.047(2) 0.0070(18) 0.0099(17) 0.0057(17)
C24 0.033(2) 0.031(2) 0.044(2) 0.0032(17) 0.0172(18) 0.0092(18)
C25 0.037(2) 0.039(2) 0.039(2) -0.0041(17) 0.0097(19) 0.0057(19)
C26 0.028(2) 0.037(2) 0.034(2) 0.0035(16) 0.0018(17) 0.0063(18)
Cr2 0.0190(4) 0.0255(5) 0.0254(4) 0.0022(3) 0.0042(3) -0.0010(3)
N5 0.0288(18) 0.045(2) 0.0297(17) 0.0055(14) 0.0040(14) -0.0080(15)
N6 0.0278(18) 0.0285(19) 0.051(2) 0.0029(15) 0.0097(15) -0.0021(15)
C27 0.038(3) 0.052(3) 0.043(2) 0.018(2) 0.000(2) -0.002(2)
C28 0.032(2) 0.039(3) 0.058(3) 0.011(2) -0.006(2) 0.008(2)
C29 0.040(3) 0.037(3) 0.054(3) -0.0059(19) 0.017(2) 0.000(2)
C30 0.055(3) 0.051(3) 0.044(2) -0.016(2) 0.018(2) -0.010(2)
C31 0.046(3) 0.059(3) 0.027(2) -0.0008(19) 0.0088(19) -0.011(2)
C32 0.024(2) 0.037(2) 0.0280(18) -0.0031(16) 0.0055(16) 0.0024(17)
C33 0.023(2) 0.033(2) 0.0274(18) -0.0038(15) 0.0051(15) -0.0023(17)
C34 0.030(2) 0.028(2) 0.0246(17) -0.0051(14) 0.0040(15) -0.0056(16)
C35 0.032(2) 0.046(3) 0.047(2) 0.0088(19) -0.0039(19) -0.009(2)
C36 0.051(3) 0.043(3) 0.045(2) 0.011(2) 0.008(2) -0.006(2)
C37 0.039(3) 0.036(2) 0.045(2) -0.0061(18) 0.020(2) -0.0118(19)
C38 0.024(2) 0.038(2) 0.050(2) -0.0071(19) 0.0120(18) -0.0014(18)
C39 0.027(2) 0.029(2) 0.039(2) -0.0031(16) 0.0103(17) -0.0031(17)
S1 0.0525(8) 0.0428(7) 0.0642(8) 0.0073(6) 0.0063(6) 0.0066(6)
F1 0.060(2) 0.0490(19) 0.114(3) -0.0254(18) -0.0255(18) 0.0033(16)
F2 0.068(2) 0.078(2) 0.078(2) -0.0051(18) 0.0200(18) -0.0100(18)
F3 0.140(4) 0.066(2) 0.070(2) 0.0108(17) -0.033(2) 0.025(2)
O1 0.048(2) 0.0336(18) 0.099(3) -0.0172(18) -0.0106(19) -0.0040(16)
O2 0.054(3) 0.068(3) 0.141(4) -0.013(3) 0.042(3) -0.011(2)
O3 0.126(4) 0.056(2) 0.061(2) 0.0157(19) -0.008(2) 0.032(3)
C40 0.035(2) 0.024(2) 0.063(3) 0.0029(19) -0.016(2) 0.0058(18)
S2 0.0315(17) 0.0390(12) 0.051(3) 0.0005(16) 0.0069(12) -0.0017(11)
O5 0.039(4) 0.060(5) 0.077(5) 0.000(4) 0.012(4) -0.006(3)
O6 0.189(11) 0.047(5) 0.094(6) -0.022(4) 0.084(7) -0.040(6)
O7 0.047(5) 0.124(8) 0.055(5) 0.027(5) -0.009(4) 0.010(5)
F5 0.045(3) 0.048(3) 0.072(4) 0.007(3) 0.017(3) -0.004(3)
F6 0.065(4) 0.119(6) 0.064(4) 0.017(4) -0.006(3) 0.023(4)
C41 0.047(6) 0.036(5) 0.048(6) -0.009(4) -0.003(5) 0.010(4)

loop_
_atom_type_symbol
_atom_type_description
_atom_type_scat_dispersion_real
_atom_type_scat_dispersion_imag
_atom_type_scat_source
C C 0.0033 0.0016 'International Tables Vol C Tables 4.2.6.8 and 6.1.1.4'
H H 0.0000 0.0000 'International Tables Vol C Tables 4.2.6.8 and 6.1.1.4'
N N 0.0061 0.0033 'International Tables Vol C Tables 4.2.6.8 and 6.1.1.4'
O O 0.0106 0.0060 'International Tables Vol C Tables 4.2.6.8 and 6.1.1.4'
F F 0.0171 0.0103 'International Tables Vol C Tables 4.2.6.8 and 6.1.1.4'
S S 0.1246 0.1234 'International Tables Vol C Tables 4.2.6.8 and 6.1.1.4'
Cr Cr 0.3209 0.6236 'International Tables Vol C Tables 4.2.6.8 and 6.1.1.4'

loop_
_geom_angle_atom_site_label_1
_geom_angle_atom_site_label_2
_geom_angle_atom_site_label_3
_geom_angle
_geom_angle_site_symmetry_1
_geom_angle_site_symmetry_3
_geom_angle_publ_flag
N1 Cr1 C19 88.62(14) . . ?
N1 Cr1 N4 95.77(14) . . ?
C19 Cr1 N4 89.19(14) . . ?
N1 Cr1 N3 179.29(14) . . ?
C19 Cr1 N3 91.57(14) . . ?
N4 Cr1 N3 84.92(14) . . ?
N1 Cr1 N2 85.12(14) . . ?
C19 Cr1 N2 90.92(14) . . ?
N4 Cr1 N2 179.11(13) . . ?
N3 Cr1 N2 94.19(14) . . ?
N1 Cr1 C11 91.88(14) . . ?
C19 Cr1 C11 179.19(15) . . ?
N4 Cr1 C11 90.13(14) . . ?
N3 Cr1 C11 87.93(14) . . ?
N2 Cr1 C11 89.76(13) . . ?
C1 N1 C10 113.1(3) . . ?
C1 N1 Cr1 106.2(2) . . ?
C10 N1 Cr1 116.2(3) . . ?
C1 N1 H1 107.0 . . ?
C10 N1 H1 107.0 . . ?
Cr1 N1 H1 107.0 . . ?
C3 N2 C2 113.0(3) . . ?
C3 N2 Cr1 115.4(3) . . ?
C2 N2 Cr1 105.6(2) . . ?
C3 N2 H2 107.5 . . ?
C2 N2 H2 107.5 . . ?
Cr1 N2 H2 107.5 . . ?
C6 N3 C5 113.7(3) . . ?
C6 N3 Cr1 106.6(3) . . ?
C5 N3 Cr1 115.9(3) . . ?
C6 N3 H3 106.7 . . ?
C5 N3 H3 106.7 . . ?
Cr1 N3 H3 106.7 . . ?
C8 N4 C7 114.0(3) . . ?
C8 N4 Cr1 115.5(3) . . ?
C7 N4 Cr1 105.4(2) . . ?
C8 N4 H4 107.2 . . ?
C7 N4 H4 107.2 . . ?
Cr1 N4 H4 107.2 . . ?
N1 C1 C2 107.9(3) . . ?
N1 C1 H1A 110.1 . . ?
C2 C1 H1A 110.1 . . ?
N1 C1 H1B 110.1 . . ?
C2 C1 H1B 110.1 . . ?
H1A C1 H1B 108.4 . . ?
N2 C2 C1 107.7(3) . . ?
N2 C2 H2A 110.2 . . ?
C1 C2 H2A 110.2 . . ?
N2 C2 H2B 110.2 . . ?
C1 C2 H2B 110.2 . . ?
H2A C2 H2B 108.5 . . ?
N2 C3 C4 112.0(3) . . ?
N2 C3 H3A 109.2 . . ?
C4 C3 H3A 109.2 . . ?
N2 C3 H3B 109.2 . . ?
C4 C3 H3B 109.2 . . ?
H3A C3 H3B 107.9 . . ?
C3 C4 C5 116.3(4) . . ?
C3 C4 H4A 108.2 . . ?
C5 C4 H4A 108.2 . . ?
C3 C4 H4B 108.2 . . ?
C5 C4 H4B 108.2 . . ?
H4A C4 H4B 107.4 . . ?
N3 C5 C4 111.9(4) . . ?
N3 C5 H5A 109.2 . . ?
C4 C5 H5A 109.2 . . ?
N3 C5 H5B 109.2 . . ?
C4 C5 H5B 109.2 . . ?
H5A C5 H5B 107.9 . . ?
N3 C6 C7 108.3(3) . . ?
N3 C6 H6A 110.0 . . ?
C7 C6 H6A 110.0 . . ?
N3 C6 H6B 110.0 . . ?
C7 C6 H6B 110.0 . . ?
H6A C6 H6B 108.4 . . ?
N4 C7 C6 108.5(3) . . ?
N4 C7 H7A 110.0 . . ?
C6 C7 H7A 110.0 . . ?
N4 C7 H7B 110.0 . . ?
C6 C7 H7B 110.0 . . ?
H7A C7 H7B 108.4 . . ?
N4 C8 C9 112.5(3) . . ?
N4 C8 H8A 109.1 . . ?
C9 C8 H8A 109.1 . . ?
N4 C8 H8B 109.1 . . ?
C9 C8 H8B 109.1 . . ?
H8A C8 H8B 107.8 . . ?
C8 C9 C10 116.8(4) . . ?
C8 C9 H9A 108.1 . . ?
C10 C9 H9A 108.1 . . ?
C8 C9 H9B 108.1 . . ?
C10 C9 H9B 108.1 . . ?
H9A C9 H9B 107.3 . . ?
N1 C10 C9 111.1(3) . . ?
N1 C10 H10A 109.4 . . ?
C9 C10 H10A 109.4 . . ?
N1 C10 H10B 109.4 . . ?
C9 C10 H10B 109.4 . . ?
H10A C10 H10B 108.0 . . ?
C12 C11 Cr1 173.4(3) . . ?
C11 C12 C13 176.8(4) . . ?
C14 C13 C18 118.8(3) . . ?
C14 C13 C12 120.9(3) . . ?
C18 C13 C12 120.2(3) . . ?
C13 C14 C15 120.3(4) . . ?
C13 C14 H14 119.9 . . ?
C15 C14 H14 119.9 . . ?
C16 C15 C14 120.5(4) . . ?
C16 C15 H15 119.7 . . ?
C14 C15 H15 119.7 . . ?
C15 C16 C17 119.4(4) . . ?
C15 C16 H16 120.3 . . ?
C17 C16 H16 120.3 . . ?
C16 C17 C18 121.3(4) . . ?
C16 C17 H17 119.4 . . ?
C18 C17 H17 119.4 . . ?
C17 C18 C13 119.8(4) . . ?
C17 C18 H18 120.1 . . ?
C13 C18 H18 120.1 . . ?
C20 C19 Cr1 172.3(3) . . ?
C19 C20 C21 177.1(4) . . ?
C26 C21 C22 118.4(3) . . ?
C26 C21 C20 120.6(3) . . ?
C22 C21 C20 121.0(3) . . ?
C23 C22 C21 120.2(4) . . ?
C23 C22 H22 119.9 . . ?
C21 C22 H22 119.9 . . ?
C24 C23 C22 120.5(4) . . ?
C24 C23 H23 119.8 . . ?
C22 C23 H23 119.8 . . ?
C25 C24 C23 120.0(4) . . ?
C25 C24 H24 120.0 . . ?
C23 C24 H24 120.0 . . ?
C24 C25 C26 120.2(4) . . ?
C24 C25 H25 119.9 . . ?
C26 C25 H25 119.9 . . ?
C25 C26 C21 120.7(4) . . ?
C25 C26 H26 119.7 . . ?
C21 C26 H26 119.7 . . ?
N6 Cr2 N6 180.0 . 3_565 ?
N6 Cr2 N5 85.38(14) . . ?
N6 Cr2 N5 94.62(14) 3_565 . ?
N6 Cr2 N5 94.62(14) . 3_565 ?
N6 Cr2 N5 85.38(14) 3_565 3_565 ?
N5 Cr2 N5 180.0 . 3_565 ?
N6 Cr2 C32 93.09(14) . 3_565 ?
N6 Cr2 C32 86.91(14) 3_565 3_565 ?
N5 Cr2 C32 88.45(14) . 3_565 ?
N5 Cr2 C32 91.55(14) 3_565 3_565 ?
N6 Cr2 C32 86.91(14) . . ?
N6 Cr2 C32 93.09(14) 3_565 . ?
N5 Cr2 C32 91.55(14) . . ?
N5 Cr2 C32 88.45(14) 3_565 . ?
C32 Cr2 C32 180.0(3) 3_565 . ?
C27 N5 C31 113.5(3) . 3_565 ?
C27 N5 Cr2 105.9(3) . . ?
C31 N5 Cr2 116.5(3) 3_565 . ?
C27 N5 H5 106.8 . . ?
C31 N5 H5 106.8 3_565 . ?
Cr2 N5 H5 106.8 . . ?
C29 N6 C28 113.5(3) . . ?
C29 N6 Cr2 115.2(3) . . ?
C28 N6 Cr2 106.2(3) . . ?
C29 N6 H6 107.2 . . ?
C28 N6 H6 107.2 . . ?
Cr2 N6 H6 107.2 . . ?
N5 C27 C28 108.7(3) . . ?
N5 C27 H27A 110.0 . . ?
C28 C27 H27A 110.0 . . ?
N5 C27 H27B 110.0 . . ?
C28 C27 H27B 110.0 . . ?
H27A C27 H27B 108.3 . . ?
N6 C28 C27 109.2(4) . . ?
N6 C28 H28A 109.8 . . ?
C27 C28 H28A 109.8 . . ?
N6 C28 H28B 109.8 . . ?
C27 C28 H28B 109.8 . . ?
H28A C28 H28B 108.3 . . ?
N6 C29 C30 111.9(4) . . ?
N6 C29 H29A 109.2 . . ?
C30 C29 H29A 109.2 . . ?
N6 C29 H29B 109.2 . . ?
C30 C29 H29B 109.2 . . ?
H29A C29 H29B 107.9 . . ?
C31 C30 C29 117.3(4) . . ?
C31 C30 H30A 108.0 . . ?
C29 C30 H30A 108.0 . . ?
C31 C30 H30B 108.0 . . ?
C29 C30 H30B 108.0 . . ?
H30A C30 H30B 107.2 . . ?
N5 C31 C30 112.5(3) 3_565 . ?
N5 C31 H31A 109.1 3_565 . ?
C30 C31 H31A 109.1 . . ?
N5 C31 H31B 109.1 3_565 . ?
C30 C31 H31B 109.1 . . ?
H31A C31 H31B 107.8 . . ?
C33 C32 Cr2 170.3(3) . . ?
C32 C33 C34 176.6(4) . . ?
C35 C34 C39 118.2(4) . . ?
C35 C34 C33 120.4(4) . . ?
C39 C34 C33 121.4(3) . . ?
C36 C35 C34 121.3(4) . . ?
C36 C35 H35 119.3 . . ?
C34 C35 H35 119.3 . . ?
C37 C36 C35 119.7(4) . . ?
C37 C36 H36 120.1 . . ?
C35 C36 H36 120.1 . . ?
C36 C37 C38 120.3(4) . . ?
C36 C37 H37 119.9 . . ?
C38 C37 H37 119.9 . . ?
C37 C38 C39 120.3(4) . . ?
C37 C38 H38 119.8 . . ?
C39 C38 H38 119.8 . . ?
C38 C39 C34 120.0(4) . . ?
C38 C39 H39 120.0 . . ?
C34 C39 H39 120.0 . . ?
O2 S1 O3 117.9(3) . . ?
O2 S1 O1 113.3(2) . . ?
O3 S1 O1 112.7(3) . . ?
O2 S1 C40 102.5(3) . . ?
O3 S1 C40 104.1(2) . . ?
O1 S1 C40 104.2(2) . . ?
F1 C40 F3 106.2(4) . . ?
F1 C40 F2 103.5(4) . . ?
F3 C40 F2 105.4(4) . . ?
F1 C40 S1 114.1(4) . . ?
F3 C40 S1 114.1(3) . . ?
F2 C40 S1 112.6(3) . . ?
S2 S2 C41 157.1(8) 3 . ?
S2 S2 O6 98.8(5) 3 . ?
C41 S2 O6 74.4(6) . . ?
S2 S2 O5 113.7(6) 3 . ?
C41 S2 O5 88.7(6) . . ?
O6 S2 O5 115.4(6) . . ?
S2 S2 O7 94.6(5) 3 . ?
C41 S2 O7 71.3(6) . . ?
O6 S2 O7 119.6(7) . . ?
O5 S2 O7 111.9(5) . . ?
S2 S2 O7 58.2(5) 3 3 ?
C41 S2 O7 134.2(6) . 3 ?
O6 S2 O7 69.5(6) . 3 ?
O5 S2 O7 82.3(4) . 3 ?
O7 S2 O7 152.7(2) . 3 ?
S2 S2 O6 54.4(4) 3 3 ?
C41 S2 O6 129.9(6) . 3 ?
O6 S2 O6 153.2(2) . 3 ?
O5 S2 O6 80.2(5) . 3 ?
O7 S2 O6 68.3(6) . 3 ?
O7 S2 O6 92.7(5) 3 3 ?
S2 S2 C41 13.3(5) 3 3 ?
C41 S2 C41 170.4(3) . 3 ?
O6 S2 C41 103.0(5) . 3 ?
O5 S2 C41 100.7(5) . 3 ?
O7 S2 C41 102.9(5) . 3 ?
O7 S2 C41 50.3(4) 3 3 ?
O6 S2 C41 51.0(4) 3 3 ?
S2 S2 F5 159.0(5) 3 . ?
C41 S2 F5 43.2(6) . . ?
O6 S2 F5 94.9(4) . . ?
O5 S2 F5 45.6(3) . . ?
O7 S2 F5 92.4(4) . . ?
O7 S2 F5 113.2(4) 3 . ?
O6 S2 F5 110.8(4) 3 . ?
C41 S2 F5 146.2(4) 3 . ?
S2 S2 O5 44.1(4) 3 3 ?
C41 S2 O5 113.4(6) . 3 ?
O6 S2 O5 74.7(5) . 3 ?
O5 S2 O5 157.8(2) . 3 ?
O7 S2 O5 75.5(4) . 3 ?
O7 S2 O5 83.3(4) 3 3 ?
O6 S2 O5 83.6(4) 3 3 ?
C41 S2 O5 57.1(4) 3 3 ?
F5 S2 O5 156.6(3) . 3 ?
S2 S2 F4 132.5(5) 3 . ?
C41 S2 F4 37.4(5) . . ?
O6 S2 F4 37.0(4) . . ?
O5 S2 F4 104.3(4) . . ?
O7 S2 F4 96.8(5) . . ?
O7 S2 F4 102.1(4) 3 . ?
O6 S2 F4 164.9(5) 3 . ?
C41 S2 F4 139.4(4) 3 . ?
F5 S2 F4 65.9(3) . . ?
O5 S2 F4 95.2(3) 3 . ?
S2 S2 F6 129.1(5) 3 . ?
C41 S2 F6 33.6(5) . . ?
O6 S2 F6 95.1(5) . . ?
O5 S2 F6 103.5(4) . . ?
O7 S2 F6 37.8(4) . . ?
O7 S2 F6 164.5(5) 3 . ?
O6 S2 F6 102.4(5) 3 . ?
C41 S2 F6 139.7(4) 3 . ?
F5 S2 F6 64.8(3) . . ?
O5 S2 F6 94.7(3) 3 . ?
F4 S2 F6 62.6(3) . . ?
F5 O5 S2 85.1(5) . . ?
F5 O5 C41 47.8(5) . . ?
S2 O5 C41 37.3(4) . . ?
F5 O5 S2 107.3(5) . 3 ?
S2 O5 S2 22.2(2) . 3 ?
C41 O5 S2 59.5(4) . 3 ?
F4 O6 S2 100.4(7) . . ?
F4 O6 C41 57.5(6) . . ?
S2 O6 C41 42.9(5) . . ?
F4 O6 S2 125.1(7) . 3 ?
S2 O6 S2 26.8(2) . 3 ?
C41 O6 S2 68.3(5) . 3 ?
F4 O6 O7 147.4(9) . 3 ?
S2 O6 O7 63.0(5) . 3 ?
C41 O6 O7 101.5(7) . 3 ?
S2 O6 O7 48.9(4) 3 3 ?
F6 O7 S2 97.9(7) . . ?
F6 O7 C41 55.1(6) . . ?
S2 O7 C41 42.8(5) . . ?
F6 O7 S2 123.0(7) . 3 ?
S2 O7 S2 27.3(2) . 3 ?
C41 O7 S2 69.1(6) . 3 ?
F6 O7 O6 147.9(7) . 3 ?
S2 O7 O6 62.8(4) . 3 ?
C41 O7 O6 100.8(7) . 3 ?
S2 O7 O6 47.5(4) 3 3 ?
O6 F4 C41 71.4(7) . . ?
O6 F4 S2 42.6(4) . . ?
C41 F4 S2 28.8(5) . . ?
C41 F5 O5 83.2(6) . . ?
C41 F5 S2 33.8(5) . . ?
O5 F5 S2 49.3(3) . . ?
O7 F6 C41 71.6(7) . . ?
O7 F6 S2 44.3(4) . . ?
C41 F6 S2 27.3(5) . . ?
S2 C41 F6 119.1(9) . . ?
S2 C41 F5 103.0(8) . . ?
F6 C41 F5 107.5(9) . . ?
S2 C41 F4 113.8(9) . . ?
F6 C41 F4 106.6(9) . . ?
F5 C41 F4 106.0(8) . . ?
S2 C41 O7 65.9(6) . . ?
F6 C41 O7 53.3(5) . . ?
F5 C41 O7 118.1(8) . . ?
F4 C41 O7 135.0(9) . . ?
S2 C41 O6 62.7(6) . . ?
F6 C41 O6 132.8(10) . . ?
F5 C41 O6 118.2(9) . . ?
F4 C41 O6 51.1(5) . . ?
O7 C41 O6 109.1(9) . . ?
S2 C41 O5 53.9(5) . . ?
F6 C41 O5 127.5(8) . . ?
F5 C41 O5 49.1(5) . . ?
F4 C41 O5 124.0(7) . . ?
O7 C41 O5 93.2(7) . . ?
O6 C41 O5 93.1(7) . . ?
S2 C41 S2 9.6(3) . 3 ?
F6 C41 S2 112.8(7) . 3 ?
F5 C41 S2 112.4(7) . 3 ?
F4 C41 S2 111.2(8) . 3 ?
O7 C41 S2 60.5(5) . 3 ?
O6 C41 S2 60.6(5) . 3 ?
O5 C41 S2 63.4(4) . 3 ?

loop_
_geom_bond_atom_site_label_1
_geom_bond_atom_site_label_2
_geom_bond_distance
_geom_bond_site_symmetry_2
_geom_bond_publ_flag
Cr1 N1 2.050(3) . ?
Cr1 C19 2.067(4) . ?
Cr1 N4 2.068(3) . ?
Cr1 N3 2.072(3) . ?
Cr1 N2 2.075(3) . ?
Cr1 C11 2.079(4) . ?
N1 C1 1.484(5) . ?
N1 C10 1.486(5) . ?
N1 H1 0.9000 . ?
N2 C3 1.477(5) . ?
N2 C2 1.490(6) . ?
N2 H2 0.9000 . ?
N3 C6 1.477(6) . ?
N3 C5 1.486(5) . ?
N3 H3 0.9000 . ?
N4 C8 1.482(5) . ?
N4 C7 1.489(6) . ?
N4 H4 0.9000 . ?
C1 C2 1.509(6) . ?
C1 H1A 0.9600 . ?
C1 H1B 0.9600 . ?
C2 H2A 0.9600 . ?
C2 H2B 0.9600 . ?
C3 C4 1.514(7) . ?
C3 H3A 0.9600 . ?
C3 H3B 0.9600 . ?
C4 C5 1.523(7) . ?
C4 H4A 0.9600 . ?
C4 H4B 0.9600 . ?
C5 H5A 0.9600 . ?
C5 H5B 0.9600 . ?
C6 C7 1.505(7) . ?
C6 H6A 0.9600 . ?
C6 H6B 0.9600 . ?
C7 H7A 0.9600 . ?
C7 H7B 0.9600 . ?
C8 C9 1.505(7) . ?
C8 H8A 0.9600 . ?
C8 H8B 0.9600 . ?
C9 C10 1.526(7) . ?
C9 H9A 0.9600 . ?
C9 H9B 0.9600 . ?
C10 H10A 0.9600 . ?
C10 H10B 0.9600 . ?
C11 C12 1.214(5) . ?
C12 C13 1.449(5) . ?
C13 C14 1.393(5) . ?
C13 C18 1.394(5) . ?
C14 C15 1.394(5) . ?
C14 H14 0.9600 . ?
C15 C16 1.369(6) . ?
C15 H15 0.9600 . ?
C16 C17 1.378(6) . ?
C16 H16 0.9600 . ?
C17 C18 1.384(5) . ?
C17 H17 0.9600 . ?
C18 H18 0.9600 . ?
C19 C20 1.218(5) . ?
C20 C21 1.436(5) . ?
C21 C26 1.394(6) . ?
C21 C22 1.406(5) . ?
C22 C23 1.385(5) . ?
C22 H22 0.9600 . ?
C23 C24 1.383(6) . ?
C23 H23 0.9600 . ?
C24 C25 1.373(6) . ?
C24 H24 0.9600 . ?
C25 C26 1.390(6) . ?
C25 H25 0.9600 . ?
C26 H26 0.9600 . ?
Cr2 N6 2.061(3) . ?
Cr2 N6 2.061(3) 3_565 ?
Cr2 N5 2.072(3) . ?
Cr2 N5 2.072(3) 3_565 ?
Cr2 C32 2.076(4) 3_565 ?
Cr2 C32 2.076(4) . ?
N5 C27 1.481(6) . ?
N5 C31 1.491(5) 3_565 ?
N5 H5 0.9000 . ?
N6 C29 1.480(5) . ?
N6 C28 1.483(6) . ?
N6 H6 0.9000 . ?
C27 C28 1.508(6) . ?
C27 H27A 0.9600 . ?
C27 H27B 0.9600 . ?
C28 H28A 0.9600 . ?
C28 H28B 0.9600 . ?
C29 C30 1.508(7) . ?
C29 H29A 0.9600 . ?
C29 H29B 0.9600 . ?
C30 C31 1.505(7) . ?
C30 H30A 0.9600 . ?
C30 H30B 0.9600 . ?
C31 N5 1.491(5) 3_565 ?
C31 H31A 0.9600 . ?
C31 H31B 0.9600 . ?
C32 C33 1.219(5) . ?
C33 C34 1.440(5) . ?
C34 C35 1.392(6) . ?
C34 C39 1.400(5) . ?
C35 C36 1.387(6) . ?
C35 H35 0.9600 . ?
C36 C37 1.372(6) . ?
C36 H36 0.9600 . ?
C37 C38 1.381(6) . ?
C37 H37 0.9600 . ?
C38 C39 1.394(6) . ?
C38 H38 0.9600 . ?
C39 H39 0.9600 . ?
S1 O2 1.428(4) . ?
S1 O3 1.432(4) . ?
S1 O1 1.434(4) . ?
S1 C40 1.753(5) . ?
F1 C40 1.329(5) . ?
F2 C40 1.375(6) . ?
F3 C40 1.334(5) . ?
S2 S2 0.776(4) 3 ?
S2 C41 1.071(11) . ?
S2 O6 1.398(8) . ?
S2 O5 1.428(7) . ?
S2 O7 1.438(8) . ?
S2 O7 1.688(8) 3 ?
S2 O6 1.699(8) 3 ?
S2 C41 1.811(12) 3 ?
S2 F5 1.876(6) . ?
S2 O5 1.879(7) 3 ?
S2 F4 2.033(8) . ?
S2 F6 2.039(7) . ?
O5 F5 1.344(9) . ?
O5 C41 1.766(12) . ?
O5 S2 1.879(7) 3 ?
O6 F4 1.244(10) . ?
O6 C41 1.516(13) . ?
O6 S2 1.699(8) 3 ?
O6 O7 1.775(13) 3 ?
O7 F6 1.261(10) . ?
O7 C41 1.492(13) . ?
O7 S2 1.688(8) 3 ?
O7 O6 1.775(13) 3 ?
F4 C41 1.349(11) . ?
F5 C41 1.317(11) . ?
F6 C41 1.291(11) . ?
C41 S2 1.811(12) 3 ?
